data_7122310
loop_
_publ_author_name
'Chen, Wen-Bin'
'Chen, Yan-Cong'
'Huang, Guo-Zhang'
'Liu, Jun-Liang'
'Jia, Jian-Hua'
'Tong, Ming-Liang'

_publ_section_title
;
 Cyclic OFF/Part/ON switching of single-molecule magnet behaviours via
 multistep single-crystal-to-single-crystal transformation between
 discrete Fe(ii)-Dy(iii) complexes.
;
_journal_issue 77
_journal_name_full 'Chemical communications (Cambridge, England)'
_journal_page_first 10886
_journal_page_last 10889
_journal_paper_doi 10.1039/c8cc04989k
_journal_volume 54
_journal_year 2018
_chemical_formula_moiety '2(C30 H29 Dy Fe N10 O4 S2)'
_chemical_formula_sum 'C60 H58 Dy2 Fe2 N20 O8 S4'
_chemical_formula_weight 1752.20
_space_group_crystal_system triclinic
_space_group_IT_number 2
_space_group_name_Hall '-P 1'
_space_group_name_H-M_alt 'P -1'
_symmetry_space_group_name_Hall '-P 1'
_symmetry_space_group_name_H-M 'P -1'
_atom_sites_solution_hydrogens geom
_atom_sites_solution_primary dual
_audit_creation_date 2018-06-20
_audit_creation_method
;
Olex2 1.2
(compiled 2018.05.29 svn.r3508 for OlexSys, GUI svn.r5506)
;
_audit_update_record
;
2018-06-25 deposited with the CCDC.
2018-09-04 downloaded from the CCDC.
;
_cell_angle_alpha 89.095(3)
_cell_angle_beta 83.157(3)
_cell_angle_gamma 85.417(3)
_cell_formula_units_Z 2
_cell_length_a 14.4632(12)
_cell_length_b 15.3659(13)
_cell_length_c 15.8216(13)
_cell_measurement_reflns_used 9711
_cell_measurement_temperature 120(2)
_cell_measurement_theta_max 26.552
_cell_measurement_theta_min 2.487
_cell_volume 3479.9(5)
_computing_cell_refinement 'SAINT v8.37A (Bruker, 2015)'
_computing_data_reduction 'SAINT v8.37A (Bruker, 2015)'
_computing_molecular_graphics 'Olex2 (Dolomanov et al., 2009)'
_computing_publication_material 'Olex2 (Dolomanov et al., 2009)'
_computing_structure_refinement 'ShelXL (Sheldrick, 2015)'
_computing_structure_solution 'ShelXT (Sheldrick, 2015)'
_diffrn_ambient_temperature 120.0
_diffrn_measured_fraction_theta_full 0.992
_diffrn_measured_fraction_theta_max 0.984
_diffrn_measurement_device_type 'Bruker APEX-II CCD'
_diffrn_measurement_method '\f and \w scans'
_diffrn_radiation_type MoK\a
_diffrn_radiation_wavelength 0.71073
_diffrn_reflns_av_R_equivalents 0.0634
_diffrn_reflns_av_unetI/netI 0.0559
_diffrn_reflns_Laue_measured_fraction_full 0.992
_diffrn_reflns_Laue_measured_fraction_max 0.984
_diffrn_reflns_limit_h_max 18
_diffrn_reflns_limit_h_min -18
_diffrn_reflns_limit_k_max 19
_diffrn_reflns_limit_k_min -19
_diffrn_reflns_limit_l_max 19
_diffrn_reflns_limit_l_min -19
_diffrn_reflns_number 62874
_diffrn_reflns_point_group_measured_fraction_full 0.992
_diffrn_reflns_point_group_measured_fraction_max 0.984
_diffrn_reflns_theta_full 26.000
_diffrn_reflns_theta_max 26.553
_diffrn_reflns_theta_min 2.374
_diffrn_standards_number 0
_exptl_absorpt_coefficient_mu 2.718
_exptl_absorpt_correction_T_max 0.7454
_exptl_absorpt_correction_T_min 0.6447
_exptl_absorpt_correction_type multi-scan
_exptl_absorpt_process_details
'SADABS-2014/5 (Bruker,2014/5) was used for absorption correction. wR2(int) was 0.1093 before and 0.0721 after correction. The Ratio of minimum to maximum transmission is 0.8649. The \l/2 correction factor is Not present.'
_exptl_crystal_colour red
_exptl_crystal_colour_primary red
_exptl_crystal_density_diffrn 1.672
_exptl_crystal_description block
_exptl_crystal_F_000 1740
_exptl_crystal_size_max 0.167
_exptl_crystal_size_mid 0.116
_exptl_crystal_size_min 0.091
_platon_squeeze_details
;
TITL C_a.res in P-1
CELL   14.4632   15.3659   15.8216     89.10     83.16     85.42
SPGR P-1
# Solvent Accessible Volume =       321
# Note: Atoms in Void as Cxxx and Qxxx all others
Q101 0.621 0.042 0.348 !       4.53 eA-3
Q102 0.594 0.089 0.390 !       4.51 eA-3
Q103 0.891 0.984 0.422 !       4.45 eA-3
Q104 0.650 0.438 0.020 !       4.02 eA-3
Q105 0.891 0.417 0.141 !       3.82 eA-3
Q106 0.864 0.463 0.190 !       3.34 eA-3
Q107 0.865 0.026 0.469 !       3.27 eA-3
Q108 0.624 0.482 0.069 !       3.20 eA-3
Q109 0.692 0.719 0.098 !       2.97 eA-3
Q110 0.560 0.202 0.028 !       2.64 eA-3
Q111 0.856 0.100 0.453 !       2.63 eA-3
Q112 0.606 0.543 0.064 !       2.32 eA-3
Q113 0.807 0.839 0.329 !       2.29 eA-3
Q114 0.068 0.841 0.401 !       2.25 eA-3
Q115 0.674 0.663 0.206 !       2.07 eA-3
Q116 0.057 0.204 0.234 !       1.98 eA-3
Q117 0.546 0.315 0.036 !       1.97 eA-3
Q118 0.935 0.273 0.483 !       1.88 eA-3
Q119 0.658 0.783 0.143 !       1.85 eA-3
Q120 0.609 0.486 0.109 !       1.79 eA-3
Q121 0.628 0.420 0.061 !       1.61 eA-3
Q122 0.094 0.774 0.363 !       1.58 eA-3
Q123 0.435 0.727 0.039 !       1.57 eA-3
Q124 0.683 0.238 0.465 !       1.45 eA-3
Q125 0.347 0.714 0.478 !       1.43 eA-3
Q126 0.154 0.412 0.202 !       1.42 eA-3
Q127 0.939 0.031 0.456 !       1.42 eA-3
Q128 0.721 0.682 0.028 !       1.41 eA-3
C129 0.468 0.499 0.361 !       1.41 eA-3
Q130 0.081 0.705 0.410 !       1.41 eA-3
Q131 0.065 0.703 0.046 !       1.39 eA-3
Q132 0.562 0.417 0.028 !       1.39 eA-3
Q133 0.326 0.206 0.296 !       1.38 eA-3
Q134 0.532 0.249 0.083 !       1.36 eA-3
Q135 0.600 0.994 0.387 !       1.33 eA-3
Q136 0.814 0.173 0.111 !       1.31 eA-3
Q137 0.638 0.266 0.030 !       1.28 eA-3
Q138 0.888 0.565 0.424 !       1.28 eA-3
Q139 0.672 0.079 0.373 !       1.27 eA-3
Q140 0.265 0.945 0.154 !       1.25 eA-3
Q141 0.398 0.473 0.325 !       1.25 eA-3
Q142 0.331 0.062 0.309 !       1.24 eA-3
Q143 0.128 0.363 0.244 !       1.24 eA-3
Q144 0.391 0.720 0.139 !       1.24 eA-3
Q145 0.684 0.450 0.113 !       1.24 eA-3
Q146 0.265 0.111 0.308 !       1.23 eA-3
Q147 0.091 0.698 0.472 !       1.21 eA-3
Q148 0.825 0.248 0.008 !       1.21 eA-3
Q149 0.592 0.641 0.360 !       1.21 eA-3
Q150 0.329 0.824 0.184 !       1.20 eA-3
Q151 0.151 0.831 0.236 !       1.19 eA-3
Q152 0.091 0.131 0.175 !       1.19 eA-3
Q153 0.142 0.460 0.266 !       1.19 eA-3
Q154 0.610 0.933 0.096 !       1.18 eA-3
Q155 0.692 0.512 0.013 !       1.18 eA-3
Q156 0.908 0.492 0.090 !       1.18 eA-3
C157 0.014 0.027 0.014 !       1.17 eA-3
Q158 0.738 0.529 0.073 !       1.17 eA-3
Q159 0.123 0.970 0.487 !       1.17 eA-3
Q160 0.923 0.228 0.419 !       1.17 eA-3
Q161 0.218 0.051 0.046 !       1.16 eA-3
Q162 0.832 0.032 0.405 !       1.16 eA-3
C163 0.988 0.060 0.079 !       1.15 eA-3
Q164 0.781 0.377 0.265 !       1.15 eA-3
Q165 0.862 0.473 0.111 !       1.14 eA-3
Q166 0.666 0.296 0.362 !       1.14 eA-3
Q167 1.000 0.500 0.000 !       1.13 eA-3
Q168 0.357 0.016 0.268 !       1.12 eA-3
Q169 0.733 0.997 0.132 !       1.12 eA-3
Q170 0.812 0.155 0.499 !       1.12 eA-3
Q171 0.716 0.475 0.033 !       1.12 eA-3
Q172 0.190 0.358 0.174 !       1.12 eA-3
Q173 0.809 0.750 0.080 !       1.12 eA-3
C174 0.420 0.379 0.450 !       1.11 eA-3
Q175 0.799 0.247 0.088 !       1.11 eA-3
Q176 0.097 0.677 0.208 !       1.11 eA-3
Q177 0.611 0.878 0.219 !       1.11 eA-3
Q178 0.627 0.162 0.487 !       1.11 eA-3
Q179 0.325 0.503 0.011 !       1.10 eA-3
C180 0.950 0.078 0.033 !       1.10 eA-3
Q181 0.379 0.395 0.390 !       1.10 eA-3
Q182 0.159 0.015 0.050 !       1.10 eA-3
Q183 0.669 0.220 0.348 !       1.10 eA-3
Q184 0.797 0.797 0.430 !       1.09 eA-3
Q185 0.296 0.420 0.094 !       1.09 eA-3
Q186 0.236 0.170 0.108 !       1.09 eA-3
Q187 0.466 0.982 0.217 !       1.09 eA-3
C188 0.087 0.985 0.019 !       1.08 eA-3
Q189 0.438 0.050 0.221 !       1.08 eA-3
Q190 0.580 0.577 0.135 !       1.08 eA-3
Q191 0.404 0.779 0.160 !       1.07 eA-3
Q192 0.787 0.308 0.155 !       1.07 eA-3
Q193 0.483 0.032 0.010 !       1.06 eA-3
Q194 0.466 0.422 0.022 !       1.06 eA-3
Q195 0.707 0.892 0.012 !       1.06 eA-3
Q196 0.203 0.558 0.455 !       1.06 eA-3
Q197 0.204 0.017 0.466 !       1.05 eA-3
Q198 0.763 0.404 0.077 !       1.05 eA-3
Q199 0.673 1.000 0.377 !       1.05 eA-3
;
_refine_diff_density_max 4.343
_refine_diff_density_min -2.230
_refine_diff_density_rms 0.247
_refine_ls_extinction_method none
_refine_ls_goodness_of_fit_ref 1.192
_refine_ls_hydrogen_treatment constr
_refine_ls_matrix_type full
_refine_ls_number_parameters 875
_refine_ls_number_reflns 14276
_refine_ls_number_restraints 3
_refine_ls_restrained_S_all 1.192
_refine_ls_R_factor_all 0.1250
_refine_ls_R_factor_gt 0.0772
_refine_ls_shift/su_max 0.001
_refine_ls_shift/su_mean 0.000
_refine_ls_structure_factor_coef Fsqd
_refine_ls_weighting_details 'w=1/[\s^2^(Fo^2^)+88.8541P] where P=(Fo^2^+2Fc^2^)/3'
_refine_ls_weighting_scheme calc
_refine_ls_wR_factor_gt 0.1509
_refine_ls_wR_factor_ref 0.1824
_reflns_Friedel_coverage 0.000
_reflns_number_gt 10136
_reflns_number_total 14276
_reflns_threshold_expression 'I > 2\s(I)'
_cod_data_source_file c8cc04989k2.cif
_cod_data_source_block c_sq
_cod_depositor_comments 'Adding full bibliography for 7122308--7122310.cif.'
_cod_database_code 7122310
_shelx_shelxl_version_number 2018/1
_shelx_space_group_comment
;
The symmetry employed for this shelxl refinement is uniquely defined
by the following loop, which should always be used as a source of
symmetry information in preference to the above space-group names.
They are only intended as comments.
;
_shelx_estimated_absorpt_t_max 0.790
_shelx_estimated_absorpt_t_min 0.660
_olex2_refinement_description
;
1. Fixed Uiso
 At 1.2 times of:
  All C(H) groups
 At 1.5 times of:
  All C(H,H,H) groups, All O(H) groups
2. Rigid bond restraints
 C56, N17
 with sigma for 1-2 distances of 0.01 and sigma for 1-3 distances of 0.02
 N9, C29
 with sigma for 1-2 distances of 0.01 and sigma for 1-3 distances of 0.02
 C27, C28
 with sigma for 1-2 distances of 0.01 and sigma for 1-3 distances of 0.02
3.a Aromatic/amide H refined with riding coordinates:
 C38(H38), C39(H39), C40(H40), C41(H41), C45(H45), C46(H46), C47(H47),
 C48(H48), C31(H31), C32(H32), C33(H33), C34(H34), C52(H52), C53(H53), C54(H54),
  C55(H55), C8(H8A), C9(H9), C10(H10), C11(H11), C1(H1), C2(H2), C3(H3),
 C4(H4A), C15(H15), C16(H16), C17(H17), C18(H18), C22(H22), C23(H23), C24(H24),
 C25(H25)
3.b Idealised Me refined as rotating group:
 C44(H44A,H44B,H44C), C51(H51A,H51B,H51C), C37(H37A,H37B,H37C), C58(H58A,H58B,
 H58C), C14(H14A,H14B,H14C), C7(H7A,H7B,H7C), C21(H21A,H21B,H21C), C28(H28A,
 H28B,H28C)
3.c Idealised tetrahedral OH refined as rotating group:
 O8(H8), O4(H4)
;
_platon_squeeze_void_probe_radius 1.20
_olex2_submission_special_instructions 'No special instructions were received'

loop_
_space_group_symop_operation_xyz
'x, y, z'
'-x, -y, -z'

loop_
_atom_site_label
_atom_site_type_symbol
_atom_site_fract_x
_atom_site_fract_y
_atom_site_fract_z
_atom_site_U_iso_or_equiv
_atom_site_adp_type
_atom_site_occupancy
_atom_site_site_symmetry_order
_atom_site_calc_flag
_atom_site_refinement_flags_posn
_atom_site_refinement_flags_adp
Dy2 Dy 0.13461(3) 0.96778(3) 0.53821(3) 0.02528(13) Uani 1 1 d . .
Fe2 Fe 0.07804(10) 0.77965(10) 0.40342(9) 0.0237(3) Uani 1 1 d . .
S3 S 0.3237(2) 1.1233(2) 0.30904(19) 0.0345(7) Uani 1 1 d . .
S4 S 0.1181(2) 1.1086(2) 0.8363(2) 0.0425(8) Uani 1 1 d . .
O7 O 0.0709(5) 0.8356(5) 0.5786(4) 0.0231(15) Uani 1 1 d . .
O6 O 0.0207(5) 0.9597(5) 0.4344(4) 0.0237(15) Uani 1 1 d . .
O5 O 0.2266(5) 0.8850(5) 0.4350(5) 0.0256(16) Uani 1 1 d . .
O8 O 0.2195(6) 0.7761(5) 0.6389(5) 0.0348(19) Uani 1 1 d . .
H8 H 0.167881 0.769987 0.621252 0.052 Uiso 1 1 calc GR .
N13 N -0.0488(6) 0.7443(6) 0.3992(6) 0.028(2) Uani 1 1 d . .
N14 N 0.0263(6) 0.7948(6) 0.5216(5) 0.0263(19) Uani 1 1 d . .
N15 N 0.1145(6) 0.7739(6) 0.2796(5) 0.0249(19) Uani 1 1 d . .
N16 N 0.0523(6) 0.8996(6) 0.3735(5) 0.0239(19) Uani 1 1 d . .
N11 N 0.1313(6) 0.6594(6) 0.4225(5) 0.0260(19) Uani 1 1 d . .
N12 N 0.2014(6) 0.8044(6) 0.4256(5) 0.0262(19) Uani 1 1 d . .
N17 N 0.3077(6) 1.0112(6) 0.5655(5) 0.0212(17) Uani 1 1 d . U
N18 N 0.2484(6) 0.8574(6) 0.6149(5) 0.029(2) Uani 1 1 d . .
N19 N 0.1849(6) 1.0733(6) 0.4344(6) 0.028(2) Uani 1 1 d . .
N20 N 0.1346(6) 1.0309(7) 0.6765(6) 0.033(2) Uani 1 1 d . .
C38 C -0.0901(8) 0.7284(7) 0.3297(7) 0.031(2) Uani 1 1 d . .
H38 H -0.056122 0.736034 0.275232 0.037 Uiso 1 1 calc R .
C39 C -0.1814(8) 0.7010(8) 0.3339(9) 0.039(3) Uani 1 1 d . .
H39 H -0.208741 0.690768 0.283659 0.047 Uiso 1 1 calc R .
C40 C -0.2292(8) 0.6896(8) 0.4129(8) 0.036(3) Uani 1 1 d . .
H40 H -0.290805 0.671173 0.418315 0.043 Uiso 1 1 calc R .
C41 C -0.1862(8) 0.7056(7) 0.4863(7) 0.031(2) Uani 1 1 d . .
H41 H -0.218609 0.697602 0.541335 0.038 Uiso 1 1 calc R .
C42 C -0.0969(7) 0.7330(7) 0.4774(7) 0.026(2) Uani 1 1 d . .
C43 C -0.0488(7) 0.7597(7) 0.5468(7) 0.026(2) Uani 1 1 d . .
C44 C -0.0838(7) 0.7477(8) 0.6392(7) 0.033(3) Uani 1 1 d . .
H44A H -0.078908 0.685362 0.653792 0.050 Uiso 1 1 calc GR .
H44B H -0.149237 0.770795 0.649838 0.050 Uiso 1 1 calc GR .
H44C H -0.046085 0.778982 0.674330 0.050 Uiso 1 1 calc GR .
C45 C 0.1448(7) 0.7027(8) 0.2324(8) 0.031(3) Uani 1 1 d . .
H45 H 0.150426 0.647138 0.259392 0.037 Uiso 1 1 calc R .
C46 C 0.1682(7) 0.7094(8) 0.1443(7) 0.032(3) Uani 1 1 d . .
H46 H 0.190060 0.658686 0.111984 0.038 Uiso 1 1 calc R .
C47 C 0.1595(7) 0.7898(8) 0.1042(7) 0.031(3) Uani 1 1 d . .
H47 H 0.174255 0.794868 0.044230 0.037 Uiso 1 1 calc R .
C48 C 0.1288(7) 0.8629(8) 0.1533(7) 0.031(2) Uani 1 1 d . .
H48 H 0.121944 0.918808 0.127363 0.037 Uiso 1 1 calc R .
C49 C 0.1087(7) 0.8535(7) 0.2388(6) 0.026(2) Uani 1 1 d . .
C50 C 0.0763(6) 0.9258(7) 0.2967(6) 0.024(2) Uani 1 1 d . .
C51 C 0.0709(8) 1.0178(7) 0.2666(7) 0.029(2) Uani 1 1 d . .
H51A H 0.037249 1.055194 0.311580 0.043 Uiso 1 1 calc GR .
H51B H 0.037815 1.022547 0.215955 0.043 Uiso 1 1 calc GR .
H51C H 0.134211 1.036374 0.252269 0.043 Uiso 1 1 calc GR .
C31 C 0.0881(8) 0.5851(8) 0.4265(7) 0.035(3) Uani 1 1 d . .
H31 H 0.022629 0.588408 0.423837 0.042 Uiso 1 1 calc R .
C32 C 0.1346(8) 0.5044(8) 0.4344(8) 0.037(3) Uani 1 1 d . .
H32 H 0.101785 0.453070 0.438016 0.045 Uiso 1 1 calc R .
C33 C 0.2323(9) 0.4993(8) 0.4369(8) 0.040(3) Uani 1 1 d . .
H33 H 0.267012 0.444344 0.439450 0.048 Uiso 1 1 calc R .
C34 C 0.2756(8) 0.5755(8) 0.4356(7) 0.033(3) Uani 1 1 d . .
H34 H 0.340857 0.573685 0.438847 0.040 Uiso 1 1 calc R .
C35 C 0.2247(7) 0.6548(7) 0.4297(7) 0.030(2) Uani 1 1 d . .
C36 C 0.2628(7) 0.7387(7) 0.4316(6) 0.026(2) Uani 1 1 d . .
C37 C 0.3629(8) 0.7457(9) 0.4462(8) 0.040(3) Uani 1 1 d . .
H37A H 0.404385 0.717411 0.399288 0.061 Uiso 1 1 calc GR .
H37B H 0.374490 0.716782 0.499980 0.061 Uiso 1 1 calc GR .
H37C H 0.375136 0.807356 0.448654 0.061 Uiso 1 1 calc GR .
C52 C 0.3343(8) 1.0919(7) 0.5514(7) 0.027(2) Uani 1 1 d . .
H52 H 0.291963 1.134239 0.529171 0.032 Uiso 1 1 calc R .
C53 C 0.4210(8) 1.1173(8) 0.5678(7) 0.033(3) Uani 1 1 d . .
H53 H 0.436688 1.175690 0.557329 0.040 Uiso 1 1 calc R .
C54 C 0.4832(8) 1.0568(8) 0.5992(7) 0.032(3) Uani 1 1 d . .
H54 H 0.542890 1.072495 0.610022 0.039 Uiso 1 1 calc R .
C55 C 0.4578(8) 0.9727(8) 0.6149(6) 0.031(3) Uani 1 1 d . .
H55 H 0.499204 0.928751 0.636120 0.037 Uiso 1 1 calc R .
C56 C 0.3676(8) 0.9553(8) 0.5979(6) 0.030(2) Uani 1 1 d . U
C57 C 0.3353(7) 0.8653(8) 0.6238(7) 0.029(2) Uani 1 1 d . .
C58 C 0.4010(8) 0.7955(8) 0.6556(8) 0.034(3) Uani 1 1 d . .
H58A H 0.418912 0.813198 0.710229 0.051 Uiso 1 1 calc GR .
H58B H 0.456908 0.786720 0.614193 0.051 Uiso 1 1 calc GR .
H58C H 0.370170 0.740935 0.663152 0.051 Uiso 1 1 calc GR .
C59 C 0.2431(8) 1.0929(7) 0.3813(7) 0.028(2) Uani 1 1 d . .
C60 C 0.1298(7) 1.0634(8) 0.7422(7) 0.033(3) Uani 1 1 d . .
Dy1 Dy 0.37794(3) 0.51009(3) 0.94016(3) 0.02615(14) Uani 1 1 d . .
Fe1 Fe 0.44731(10) 0.74363(10) 0.96894(9) 0.0214(3) Uani 1 1 d . .
S1 S 0.1552(2) 0.4667(2) 1.2124(2) 0.0447(8) Uani 1 1 d . .
S2 S 0.4021(2) 0.2411(2) 0.7432(2) 0.0398(7) Uani 1 1 d . .
O1 O 0.4647(5) 0.6028(5) 0.8482(5) 0.0253(16) Uani 1 1 d . .
O3 O 0.2910(5) 0.6393(5) 0.9678(4) 0.0260(16) Uani 1 1 d . .
O2 O 0.4780(5) 0.5703(5) 1.0350(5) 0.0254(16) Uani 1 1 d . .
O4 O 0.3495(7) 0.6012(7) 0.7388(6) 0.049(2) Uani 1 1 d . .
H4 H 0.406603 0.597429 0.744945 0.073 Uiso 1 1 calc GR .
N1 N 0.5781(6) 0.7717(6) 0.9660(5) 0.0235(18) Uani 1 1 d . .
N2 N 0.5053(6) 0.6684(6) 0.8801(5) 0.0238(18) Uani 1 1 d . .
N3 N 0.4184(6) 0.8420(6) 0.8920(5) 0.0245(19) Uani 1 1 d . .
N4 N 0.3256(6) 0.7150(6) 0.9439(5) 0.0228(18) Uani 1 1 d . .
N5 N 0.3971(5) 0.8148(6) 1.0702(5) 0.0206(17) Uani 1 1 d . .
N6 N 0.4500(6) 0.6561(6) 1.0526(5) 0.0245(19) Uani 1 1 d . .
N7 N 0.2072(6) 0.4598(6) 0.9191(6) 0.031(2) Uani 1 1 d . .
N8 N 0.3014(7) 0.5528(6) 0.8026(6) 0.033(2) Uani 1 1 d . .
N9 N 0.3003(6) 0.4784(6) 1.0798(5) 0.029(2) Uani 1 1 d . U
N10 N 0.3832(7) 0.3796(7) 0.8570(7) 0.040(3) Uani 1 1 d . .
C8 C 0.6148(8) 0.8193(7) 1.0238(7) 0.029(2) Uani 1 1 d . .
H8A H 0.576794 0.837479 1.074538 0.035 Uiso 1 1 calc R .
C9 C 0.7068(8) 0.8420(8) 1.0104(7) 0.036(3) Uani 1 1 d . .
H9 H 0.731764 0.874278 1.051876 0.043 Uiso 1 1 calc R .
C10 C 0.7614(8) 0.8165(8) 0.9353(7) 0.034(3) Uani 1 1 d . .
H10 H 0.823821 0.832554 0.924106 0.040 Uiso 1 1 calc R .
C11 C 0.7238(8) 0.7671(7) 0.8764(7) 0.031(2) Uani 1 1 d . .
H11 H 0.760537 0.748811 0.825069 0.037 Uiso 1 1 calc R .
C12 C 0.6320(7) 0.7450(7) 0.8937(6) 0.024(2) Uani 1 1 d . .
C13 C 0.5880(7) 0.6876(7) 0.8424(6) 0.024(2) Uani 1 1 d . .
C14 C 0.6276(7) 0.6496(8) 0.7584(7) 0.031(2) Uani 1 1 d . .
H14A H 0.619895 0.586748 0.759061 0.047 Uiso 1 1 calc GR .
H14B H 0.694126 0.659145 0.747712 0.047 Uiso 1 1 calc GR .
H14C H 0.594682 0.677776 0.713383 0.047 Uiso 1 1 calc GR .
C1 C 0.4698(8) 0.9087(7) 0.8674(6) 0.029(2) Uani 1 1 d . .
H1 H 0.533059 0.905244 0.878678 0.035 Uiso 1 1 calc R .
C2 C 0.4349(7) 0.9834(7) 0.8257(7) 0.027(2) Uani 1 1 d . .
H2 H 0.473757 1.029043 0.808682 0.033 Uiso 1 1 calc R .
C3 C 0.3424(8) 0.9889(7) 0.8100(7) 0.028(2) Uani 1 1 d . .
H3 H 0.316161 1.039728 0.784085 0.034 Uiso 1 1 calc R .
C4 C 0.2888(7) 0.9200(7) 0.8322(7) 0.029(2) Uani 1 1 d . .
H4A H 0.225893 0.922299 0.820054 0.034 Uiso 1 1 calc R .
C5 C 0.3274(8) 0.8472(7) 0.8725(7) 0.026(2) Uani 1 1 d . .
C6 C 0.2792(7) 0.7685(7) 0.8981(6) 0.022(2) Uani 1 1 d . .
C7 C 0.1892(6) 0.7561(6) 0.8680(7) 0.023(2) Uani 1 1 d . .
H7A H 0.196888 0.755082 0.805620 0.034 Uiso 1 1 calc GR .
H7B H 0.143745 0.804185 0.888065 0.034 Uiso 1 1 calc GR .
H7C H 0.166900 0.700629 0.890144 0.034 Uiso 1 1 calc GR .
C15 C 0.3733(7) 0.9022(7) 1.0752(7) 0.025(2) Uani 1 1 d . .
H15 H 0.380789 0.936517 1.024675 0.031 Uiso 1 1 calc R .
C16 C 0.3385(7) 0.9430(8) 1.1509(7) 0.029(2) Uani 1 1 d . .
H16 H 0.321445 1.004033 1.151856 0.034 Uiso 1 1 calc R .
C17 C 0.3288(7) 0.8940(8) 1.2258(7) 0.030(2) Uani 1 1 d . .
H17 H 0.306916 0.920815 1.278915 0.036 Uiso 1 1 calc R .
C18 C 0.3522(7) 0.8040(7) 1.2204(7) 0.029(2) Uani 1 1 d . .
H18 H 0.345217 0.768989 1.270408 0.034 Uiso 1 1 calc R .
C19 C 0.3855(7) 0.7650(7) 1.1430(6) 0.028(3) Uani 1 1 d . .
C20 C 0.4128(7) 0.6720(7) 1.1341(7) 0.026(2) Uani 1 1 d . .
C21 C 0.4017(8) 0.6095(7) 1.2048(7) 0.028(2) Uani 1 1 d . .
H21A H 0.424089 0.550748 1.184404 0.042 Uiso 1 1 calc GR .
H21B H 0.335609 0.610120 1.227561 0.042 Uiso 1 1 calc GR .
H21C H 0.438089 0.625660 1.249792 0.042 Uiso 1 1 calc GR .
C22 C 0.1622(9) 0.4061(9) 0.9736(9) 0.047(3) Uani 1 1 d . .
H22 H 0.191727 0.385607 1.021494 0.057 Uiso 1 1 calc R .
C23 C 0.0750(11) 0.3785(12) 0.9646(10) 0.069(5) Uani 1 1 d . .
H23 H 0.045512 0.340707 1.005654 0.083 Uiso 1 1 calc R .
C24 C 0.0317(11) 0.4072(13) 0.8946(11) 0.076(6) Uani 1 1 d . .
H24 H -0.027974 0.389652 0.886083 0.091 Uiso 1 1 calc R .
C25 C 0.0784(10) 0.4618(12) 0.8379(10) 0.060(4) Uani 1 1 d . .
H25 H 0.049986 0.484451 0.790186 0.072 Uiso 1 1 calc R .
C26 C 0.1651(8) 0.4836(8) 0.8500(8) 0.035(3) Uani 1 1 d . .
C27 C 0.2182(8) 0.5370(8) 0.7868(8) 0.038(3) Uani 1 1 d . U
C28 C 0.1789(12) 0.5694(10) 0.7062(10) 0.061(4) Uani 1 1 d . U
H28A H 0.126725 0.613263 0.720835 0.092 Uiso 1 1 calc GR .
H28B H 0.156819 0.520226 0.677627 0.092 Uiso 1 1 calc GR .
H28C H 0.227823 0.595459 0.668126 0.092 Uiso 1 1 calc GR .
C29 C 0.2398(8) 0.4749(8) 1.1349(8) 0.032(2) Uani 1 1 d . U
C30 C 0.3901(7) 0.3221(8) 0.8105(7) 0.030(2) Uani 1 1 d . .

loop_
_atom_site_aniso_label
_atom_site_aniso_U_11
_atom_site_aniso_U_22
_atom_site_aniso_U_33
_atom_site_aniso_U_23
_atom_site_aniso_U_13
_atom_site_aniso_U_12
Dy2 0.0241(3) 0.0281(3) 0.0236(3) 0.0018(2) -0.00267(19) -0.0030(2)
Fe2 0.0206(7) 0.0277(8) 0.0230(7) 0.0001(6) -0.0017(6) -0.0040(6)
S3 0.0301(14) 0.0409(17) 0.0314(15) 0.0057(13) 0.0030(12) -0.0058(12)
S4 0.0340(16) 0.061(2) 0.0327(16) -0.0151(15) -0.0105(13) 0.0071(14)
O7 0.021(3) 0.028(4) 0.023(4) -0.001(3) -0.010(3) -0.007(3)
O6 0.021(3) 0.030(4) 0.019(4) -0.001(3) 0.002(3) 0.000(3)
O5 0.024(4) 0.023(4) 0.029(4) 0.000(3) 0.000(3) -0.004(3)
O8 0.037(5) 0.031(4) 0.040(5) 0.012(4) -0.012(4) -0.012(4)
N13 0.026(5) 0.020(5) 0.036(5) 0.000(4) 0.000(4) 0.002(4)
N14 0.025(4) 0.028(5) 0.024(5) -0.011(4) 0.009(4) -0.006(4)
N15 0.020(4) 0.029(5) 0.027(5) -0.005(4) -0.009(4) -0.002(4)
N16 0.018(4) 0.036(5) 0.018(4) -0.006(4) 0.002(3) -0.007(4)
N11 0.026(5) 0.028(5) 0.021(4) -0.002(4) 0.009(4) -0.002(4)
N12 0.032(5) 0.022(5) 0.024(5) 0.003(4) -0.003(4) -0.003(4)
N17 0.024(4) 0.026(5) 0.015(4) -0.003(3) -0.003(3) -0.004(3)
N18 0.031(5) 0.036(5) 0.021(4) 0.006(4) -0.002(4) -0.006(4)
N19 0.022(4) 0.034(5) 0.030(5) -0.004(4) -0.006(4) -0.006(4)
N20 0.020(4) 0.052(6) 0.025(5) 0.005(5) -0.005(4) 0.001(4)
C38 0.038(6) 0.027(6) 0.028(6) 0.001(5) -0.007(5) -0.001(5)
C39 0.034(6) 0.036(7) 0.050(8) -0.006(6) -0.013(6) -0.003(5)
C40 0.021(5) 0.037(7) 0.051(8) -0.006(6) -0.006(5) -0.008(5)
C41 0.033(6) 0.025(6) 0.036(6) -0.004(5) 0.002(5) -0.004(5)
C42 0.024(5) 0.025(6) 0.029(6) 0.001(4) 0.000(4) 0.000(4)
C43 0.030(6) 0.019(5) 0.030(6) 0.001(4) -0.006(4) 0.001(4)
C44 0.022(5) 0.036(7) 0.041(7) 0.008(5) 0.000(5) -0.008(5)
C45 0.018(5) 0.031(6) 0.045(7) -0.011(5) -0.003(5) 0.001(4)
C46 0.020(5) 0.045(7) 0.030(6) -0.006(5) -0.001(4) -0.006(5)
C47 0.021(5) 0.048(7) 0.023(5) -0.009(5) 0.001(4) -0.002(5)
C48 0.024(5) 0.043(7) 0.026(6) -0.005(5) -0.002(4) -0.003(5)
C49 0.025(5) 0.033(6) 0.020(5) -0.005(4) -0.003(4) -0.002(4)
C50 0.013(4) 0.039(6) 0.019(5) -0.002(4) 0.000(4) -0.004(4)
C51 0.029(6) 0.033(6) 0.024(5) 0.002(5) -0.002(4) -0.002(5)
C31 0.032(6) 0.042(7) 0.032(6) -0.003(5) -0.003(5) -0.010(5)
C32 0.040(7) 0.029(6) 0.042(7) 0.003(5) 0.002(5) -0.009(5)
C33 0.038(7) 0.031(7) 0.050(8) 0.014(6) -0.004(6) 0.006(5)
C34 0.030(6) 0.032(6) 0.037(6) 0.000(5) -0.005(5) 0.000(5)
C35 0.026(5) 0.032(6) 0.029(6) 0.005(5) 0.005(4) -0.007(5)
C36 0.029(6) 0.028(6) 0.020(5) 0.003(4) -0.001(4) -0.002(4)
C37 0.025(6) 0.051(8) 0.047(7) -0.016(6) -0.011(5) 0.000(5)
C52 0.032(6) 0.026(6) 0.024(5) 0.001(4) -0.009(4) -0.005(4)
C53 0.030(6) 0.039(7) 0.030(6) -0.013(5) 0.004(5) -0.014(5)
C54 0.027(6) 0.050(8) 0.022(5) -0.004(5) -0.008(4) -0.008(5)
C55 0.027(6) 0.050(7) 0.018(5) 0.010(5) -0.007(4) -0.009(5)
C56 0.035(6) 0.044(7) 0.011(5) 0.001(4) 0.004(4) -0.004(5)
C57 0.014(5) 0.050(7) 0.024(5) 0.011(5) -0.002(4) -0.001(5)
C58 0.028(6) 0.037(7) 0.040(7) 0.000(5) -0.013(5) -0.002(5)
C59 0.030(6) 0.025(6) 0.030(6) -0.003(5) -0.008(5) -0.004(4)
C60 0.021(5) 0.048(7) 0.029(6) 0.004(5) -0.002(4) 0.000(5)
Dy1 0.0247(3) 0.0269(3) 0.0277(3) 0.0014(2) -0.0058(2) -0.0033(2)
Fe1 0.0189(7) 0.0247(8) 0.0211(7) 0.0007(6) -0.0040(6) -0.0030(6)
S1 0.0355(16) 0.047(2) 0.0467(19) 0.0060(15) 0.0092(14) 0.0012(14)
S2 0.0368(16) 0.0419(18) 0.0422(17) -0.0161(14) -0.0114(13) 0.0002(13)
O1 0.023(4) 0.024(4) 0.030(4) 0.002(3) -0.006(3) -0.006(3)
O3 0.022(4) 0.029(4) 0.029(4) 0.001(3) -0.004(3) -0.008(3)
O2 0.021(4) 0.026(4) 0.031(4) -0.001(3) -0.008(3) -0.003(3)
O4 0.053(6) 0.063(6) 0.038(5) 0.020(4) -0.024(4) -0.029(5)
N1 0.023(4) 0.026(5) 0.021(4) 0.004(4) -0.004(3) 0.000(4)
N2 0.024(4) 0.025(5) 0.023(4) 0.000(4) -0.003(3) -0.005(4)
N3 0.027(5) 0.023(5) 0.023(4) -0.005(4) 0.002(4) -0.004(4)
N4 0.023(4) 0.027(5) 0.018(4) 0.003(4) -0.004(3) -0.004(4)
N5 0.017(4) 0.027(5) 0.017(4) 0.001(3) 0.001(3) -0.002(3)
N6 0.020(4) 0.028(5) 0.027(5) 0.013(4) -0.008(3) -0.004(4)
N7 0.030(5) 0.040(6) 0.024(5) -0.008(4) -0.003(4) -0.008(4)
N8 0.040(5) 0.039(6) 0.023(5) -0.001(4) -0.014(4) -0.006(4)
N9 0.034(5) 0.033(5) 0.019(4) 0.004(4) 0.001(4) -0.006(4)
N10 0.026(5) 0.041(6) 0.056(7) 0.002(5) -0.015(5) -0.001(4)
C8 0.032(6) 0.031(6) 0.026(6) 0.000(5) -0.011(5) -0.002(5)
C9 0.038(6) 0.047(8) 0.026(6) -0.002(5) -0.012(5) -0.006(5)
C10 0.027(6) 0.047(7) 0.030(6) 0.005(5) -0.007(5) -0.014(5)
C11 0.030(6) 0.035(6) 0.029(6) 0.005(5) -0.006(5) -0.002(5)
C12 0.030(5) 0.023(5) 0.020(5) 0.001(4) -0.005(4) -0.003(4)
C13 0.029(5) 0.029(6) 0.016(5) -0.001(4) -0.005(4) -0.001(4)
C14 0.023(5) 0.038(7) 0.031(6) -0.002(5) 0.004(4) -0.007(5)
C1 0.028(6) 0.038(7) 0.021(5) -0.001(5) -0.004(4) -0.008(5)
C2 0.033(6) 0.023(6) 0.026(5) 0.004(4) 0.000(4) -0.011(4)
C3 0.034(6) 0.019(5) 0.031(6) 0.005(4) -0.006(5) 0.003(4)
C4 0.024(5) 0.032(6) 0.029(6) -0.003(5) -0.009(4) 0.006(4)
C5 0.033(6) 0.025(6) 0.022(5) 0.002(4) -0.009(4) 0.000(4)
C6 0.023(5) 0.024(5) 0.018(5) 0.006(4) 0.001(4) -0.001(4)
C7 0.017(5) 0.012(5) 0.042(6) -0.008(4) -0.021(4) 0.005(4)
C15 0.022(5) 0.034(6) 0.022(5) -0.005(4) -0.007(4) -0.004(4)
C16 0.022(5) 0.031(6) 0.030(6) 0.000(5) 0.003(4) 0.000(4)
C17 0.022(5) 0.039(7) 0.031(6) -0.011(5) -0.001(4) -0.004(5)
C18 0.026(5) 0.032(6) 0.027(6) -0.006(5) 0.004(4) -0.003(5)
C19 0.029(5) 0.042(7) 0.018(5) 0.016(5) -0.008(4) -0.025(5)
C20 0.029(5) 0.024(6) 0.027(6) 0.013(4) -0.008(4) -0.015(4)
C21 0.029(6) 0.032(6) 0.024(5) 0.003(5) -0.001(4) -0.006(5)
C22 0.047(8) 0.055(9) 0.045(8) -0.002(7) -0.015(6) -0.023(7)
C23 0.049(9) 0.103(14) 0.064(10) 0.006(9) -0.017(8) -0.050(9)
C24 0.045(9) 0.119(16) 0.074(11) 0.002(11) -0.020(8) -0.048(10)
C25 0.038(8) 0.095(13) 0.052(9) 0.007(8) -0.012(7) -0.026(8)
C26 0.027(6) 0.035(7) 0.043(7) 0.000(5) -0.002(5) -0.007(5)
C27 0.038(7) 0.037(7) 0.046(7) 0.012(6) -0.024(6) -0.009(5)
C28 0.074(11) 0.058(10) 0.062(9) 0.002(7) -0.042(8) -0.015(8)
C29 0.025(5) 0.032(6) 0.040(6) 0.004(5) -0.010(4) -0.004(5)
C30 0.025(6) 0.039(7) 0.029(6) -0.004(5) -0.011(5) -0.005(5)

loop_
_atom_type_symbol
_atom_type_description
_atom_type_scat_dispersion_real
_atom_type_scat_dispersion_imag
_atom_type_scat_source
C C 0.0033 0.0016 'International Tables Vol C Tables 4.2.6.8 and 6.1.1.4'
H H 0.0000 0.0000 'International Tables Vol C Tables 4.2.6.8 and 6.1.1.4'
Dy Dy -0.1892 4.4098 'International Tables Vol C Tables 4.2.6.8 and 6.1.1.4'
Fe Fe 0.3463 0.8444 'International Tables Vol C Tables 4.2.6.8 and 6.1.1.4'
N N 0.0061 0.0033 'International Tables Vol C Tables 4.2.6.8 and 6.1.1.4'
O O 0.0106 0.0060 'International Tables Vol C Tables 4.2.6.8 and 6.1.1.4'
S S 0.1246 0.1234 'International Tables Vol C Tables 4.2.6.8 and 6.1.1.4'

loop_
_geom_angle_atom_site_label_1
_geom_angle_atom_site_label_2
_geom_angle_atom_site_label_3
_geom_angle
_geom_angle_site_symmetry_1
_geom_angle_site_symmetry_3
O7 Dy2 O6 88.5(2) . 2_576
O7 Dy2 O6 79.0(2) . .
O7 Dy2 N17 125.4(2) . .
O7 Dy2 N18 66.3(3) . .
O7 Dy2 N19 152.3(3) . .
O7 Dy2 N20 99.6(3) . .
O6 Dy2 O6 59.3(3) 2_576 .
O6 Dy2 N17 133.8(2) 2_576 .
O6 Dy2 N17 146.5(2) . .
O6 Dy2 N18 137.2(3) . .
O6 Dy2 N18 139.0(2) 2_576 .
O5 Dy2 O7 84.6(2) . .
O5 Dy2 O6 80.9(2) . .
O5 Dy2 O6 140.3(2) . 2_576
O5 Dy2 N17 79.5(2) . .
O5 Dy2 N18 71.8(3) . .
O5 Dy2 N19 76.6(3) . .
O5 Dy2 N20 142.8(3) . .
N18 Dy2 N17 59.1(3) . .
N19 Dy2 O6 93.0(3) . 2_576
N19 Dy2 O6 78.0(3) . .
N19 Dy2 N17 71.2(3) . .
N19 Dy2 N18 124.5(3) . .
N19 Dy2 N20 107.7(3) . .
N20 Dy2 O6 77.0(3) . 2_576
N20 Dy2 O6 136.3(3) . .
N20 Dy2 N17 67.9(3) . .
N20 Dy2 N18 76.2(3) . .
N13 Fe2 N15 95.3(4) . .
N13 Fe2 N11 93.9(4) . .
N14 Fe2 N13 79.4(4) . .
N14 Fe2 N15 171.9(4) . .
N14 Fe2 N11 93.4(4) . .
N15 Fe2 N11 93.1(4) . .
N16 Fe2 N13 96.6(4) . .
N16 Fe2 N14 94.4(4) . .
N16 Fe2 N15 80.1(4) . .
N16 Fe2 N11 167.9(3) . .
N16 Fe2 N12 89.8(4) . .
N12 Fe2 N13 170.5(4) . .
N12 Fe2 N14 93.1(4) . .
N12 Fe2 N15 92.8(4) . .
N12 Fe2 N11 80.6(4) . .
N14 O7 Dy2 118.4(5) . .
Dy2 O6 Dy2 120.7(3) 2_576 .
N16 O6 Dy2 127.6(5) . 2_576
N16 O6 Dy2 110.7(5) . .
N12 O5 Dy2 115.4(6) . .
N18 O8 H8 109.5 . .
C38 N13 Fe2 127.7(8) . .
C38 N13 C42 118.7(9) . .
C42 N13 Fe2 113.6(7) . .
O7 N14 Fe2 122.3(6) . .
C43 N14 Fe2 117.9(7) . .
C43 N14 O7 119.6(8) . .
C45 N15 Fe2 127.8(8) . .
C45 N15 C49 118.1(9) . .
C49 N15 Fe2 114.1(7) . .
O6 N16 Fe2 120.6(6) . .
C50 N16 Fe2 119.7(7) . .
C50 N16 O6 119.1(9) . .
C31 N11 Fe2 128.4(8) . .
C31 N11 C35 118.6(10) . .
C35 N11 Fe2 113.0(7) . .
O5 N12 Fe2 123.5(7) . .
C36 N12 Fe2 117.8(7) . .
C36 N12 O5 118.7(9) . .
C52 N17 Dy2 121.9(7) . .
C56 N17 Dy2 121.8(7) . .
C56 N17 C52 116.2(9) . .
O8 N18 Dy2 118.7(6) . .
C57 N18 Dy2 127.4(7) . .
C57 N18 O8 113.2(9) . .
C59 N19 Dy2 147.0(9) . .
C60 N20 Dy2 176.2(9) . .
N13 C38 H38 118.4 . .
N13 C38 C39 123.1(11) . .
C39 C38 H38 118.4 . .
C38 C39 H39 121.1 . .
C40 C39 C38 117.8(11) . .
C40 C39 H39 121.1 . .
C39 C40 H40 120.3 . .
C39 C40 C41 119.5(10) . .
C41 C40 H40 120.3 . .
C40 C41 H41 120.2 . .
C42 C41 C40 119.6(10) . .
C42 C41 H41 120.2 . .
N13 C42 C41 121.3(10) . .
N13 C42 C43 113.5(9) . .
C41 C42 C43 124.9(10) . .
N14 C43 C42 113.0(10) . .
N14 C43 C44 123.1(10) . .
C42 C43 C44 123.9(9) . .
C43 C44 H44A 109.5 . .
C43 C44 H44B 109.5 . .
C43 C44 H44C 109.5 . .
H44A C44 H44B 109.5 . .
H44A C44 H44C 109.5 . .
H44B C44 H44C 109.5 . .
N15 C45 H45 119.5 . .
N15 C45 C46 120.9(11) . .
C46 C45 H45 119.5 . .
C45 C46 H46 120.0 . .
C47 C46 C45 120.1(11) . .
C47 C46 H46 120.0 . .
C46 C47 H47 120.7 . .
C46 C47 C48 118.6(10) . .
C48 C47 H47 120.7 . .
C47 C48 H48 120.3 . .
C49 C48 C47 119.3(11) . .
C49 C48 H48 120.3 . .
N15 C49 C50 113.0(9) . .
C48 C49 N15 122.9(10) . .
C48 C49 C50 124.0(10) . .
N16 C50 C49 112.6(10) . .
N16 C50 C51 125.8(10) . .
C49 C50 C51 121.6(9) . .
C50 C51 H51A 109.5 . .
C50 C51 H51B 109.5 . .
C50 C51 H51C 109.5 . .
H51A C51 H51B 109.5 . .
H51A C51 H51C 109.5 . .
H51B C51 H51C 109.5 . .
N11 C31 H31 118.6 . .
N11 C31 C32 122.7(11) . .
C32 C31 H31 118.6 . .
C31 C32 H32 120.7 . .
C31 C32 C33 118.7(11) . .
C33 C32 H32 120.7 . .
C32 C33 H33 120.8 . .
C34 C33 C32 118.4(11) . .
C34 C33 H33 120.8 . .
C33 C34 H34 119.9 . .
C33 C34 C35 120.3(11) . .
C35 C34 H34 119.9 . .
N11 C35 C34 121.2(10) . .
N11 C35 C36 114.2(10) . .
C34 C35 C36 124.6(10) . .
N12 C36 C35 113.6(10) . .
N12 C36 C37 125.2(10) . .
C35 C36 C37 121.1(10) . .
C36 C37 H37A 109.5 . .
C36 C37 H37B 109.5 . .
C36 C37 H37C 109.5 . .
H37A C37 H37B 109.5 . .
H37A C37 H37C 109.5 . .
H37B C37 H37C 109.5 . .
N17 C52 H52 118.3 . .
N17 C52 C53 123.4(10) . .
C53 C52 H52 118.3 . .
C52 C53 H53 120.5 . .
C54 C53 C52 119.1(11) . .
C54 C53 H53 120.5 . .
C53 C54 H54 120.5 . .
C53 C54 C55 119.1(10) . .
C55 C54 H54 120.5 . .
C54 C55 H55 121.6 . .
C54 C55 C56 116.8(11) . .
C56 C55 H55 121.6 . .
N17 C56 C55 125.4(11) . .
N17 C56 C57 117.5(9) . .
C55 C56 C57 117.0(10) . .
N18 C57 C56 113.5(10) . .
N18 C57 C58 125.4(10) . .
C58 C57 C56 121.0(9) . .
C57 C58 H58A 109.5 . .
C57 C58 H58B 109.5 . .
C57 C58 H58C 109.5 . .
H58A C58 H58B 109.5 . .
H58A C58 H58C 109.5 . .
H58B C58 H58C 109.5 . .
N19 C59 S3 178.1(10) . .
N20 C60 S4 177.5(10) . .
O1 Dy1 O2 88.7(2) . 2_667
O1 Dy1 O2 78.0(2) . .
O1 Dy1 N7 125.5(3) . .
O1 Dy1 N8 66.4(3) . .
O1 Dy1 N9 149.9(3) . .
O1 Dy1 N10 102.6(3) . .
O3 Dy1 O1 80.2(2) . .
O3 Dy1 O2 143.1(2) . 2_667
O3 Dy1 O2 82.7(2) . .
O3 Dy1 N7 80.5(3) . .
O3 Dy1 N8 73.4(3) . .
O3 Dy1 N9 80.0(3) . .
O3 Dy1 N10 141.4(3) . .
O2 Dy1 O2 60.6(3) 2_667 .
O2 Dy1 N7 147.6(3) . .
O2 Dy1 N7 132.6(3) 2_667 .
O2 Dy1 N8 133.2(3) 2_667 .
O2 Dy1 N8 139.6(3) . .
O2 Dy1 N9 93.9(3) 2_667 .
O2 Dy1 N10 75.3(3) 2_667 .
N8 Dy1 N7 59.3(3) . .
N9 Dy1 O2 77.3(3) . .
N9 Dy1 N7 72.7(3) . .
N9 Dy1 N8 127.8(3) . .
N10 Dy1 O2 135.9(3) . .
N10 Dy1 N7 66.4(3) . .
N10 Dy1 N8 72.8(3) . .
N10 Dy1 N9 107.0(3) . .
N1 Fe1 N3 92.2(3) . .
N1 Fe1 N5 96.8(3) . .
N2 Fe1 N1 79.6(4) . .
N2 Fe1 N3 94.7(4) . .
N2 Fe1 N4 90.1(4) . .
N2 Fe1 N5 173.3(4) . .
N3 Fe1 N5 91.1(3) . .
N4 Fe1 N1 166.9(3) . .
N4 Fe1 N3 80.5(3) . .
N4 Fe1 N5 94.2(3) . .
N6 Fe1 N1 97.2(3) . .
N6 Fe1 N2 93.8(4) . .
N6 Fe1 N3 168.3(4) . .
N6 Fe1 N4 91.5(3) . .
N6 Fe1 N5 81.0(4) . .
N2 O1 Dy1 119.9(6) . .
N4 O3 Dy1 120.7(6) . .
Dy1 O2 Dy1 119.4(3) 2_667 .
N6 O2 Dy1 110.7(5) . .
N6 O2 Dy1 128.4(5) . 2_667
N8 O4 H4 109.5 . .
C8 N1 Fe1 127.1(7) . .
C12 N1 Fe1 113.1(7) . .
C12 N1 C8 119.6(9) . .
O1 N2 Fe1 124.5(6) . .
C13 N2 Fe1 117.2(7) . .
C13 N2 O1 118.0(8) . .
C1 N3 Fe1 128.5(7) . .
C1 N3 C5 117.3(9) . .
C5 N3 Fe1 113.4(7) . .
O3 N4 Fe1 122.2(6) . .
C6 N4 Fe1 118.8(7) . .
C6 N4 O3 118.9(8) . .
C15 N5 Fe1 129.0(7) . .
C15 N5 C19 118.8(9) . .
C19 N5 Fe1 112.2(7) . .
O2 N6 Fe1 123.4(6) . .
C20 N6 Fe1 121.2(7) . .
C20 N6 O2 114.9(8) . .
C22 N7 Dy1 122.2(8) . .
C22 N7 C26 116.1(10) . .
C26 N7 Dy1 121.6(7) . .
O4 N8 Dy1 119.6(6) . .
C27 N8 Dy1 126.7(8) . .
C27 N8 O4 113.6(9) . .
C29 N9 Dy1 158.7(9) . .
C30 N10 Dy1 172.9(10) . .
N1 C8 H8A 119.2 . .
N1 C8 C9 121.6(10) . .
C9 C8 H8A 119.2 . .
C8 C9 H9 120.6 . .
C10 C9 C8 118.8(10) . .
C10 C9 H9 120.6 . .
C9 C10 H10 120.3 . .
C9 C10 C11 119.4(10) . .
C11 C10 H10 120.3 . .
C10 C11 H11 120.3 . .
C12 C11 C10 119.4(11) . .
C12 C11 H11 120.3 . .
N1 C12 C11 121.2(10) . .
N1 C12 C13 113.9(9) . .
C11 C12 C13 124.8(10) . .
N2 C13 C12 111.6(9) . .
N2 C13 C14 121.5(9) . .
C12 C13 C14 126.8(9) . .
C13 C14 H14A 109.5 . .
C13 C14 H14B 109.5 . .
C13 C14 H14C 109.5 . .
H14A C14 H14B 109.5 . .
H14A C14 H14C 109.5 . .
H14B C14 H14C 109.5 . .
N3 C1 H1 118.4 . .
N3 C1 C2 123.2(10) . .
C2 C1 H1 118.4 . .
C1 C2 H2 120.8 . .
C3 C2 C1 118.4(9) . .
C3 C2 H2 120.8 . .
C2 C3 H3 120.3 . .
C4 C3 C2 119.5(10) . .
C4 C3 H3 120.3 . .
C3 C4 H4A 120.2 . .
C3 C4 C5 119.6(10) . .
C5 C4 H4A 120.2 . .
N3 C5 C4 121.8(10) . .
N3 C5 C6 112.7(9) . .
C4 C5 C6 125.4(10) . .
N4 C6 C5 113.4(9) . .
N4 C6 C7 126.9(9) . .
C7 C6 C5 119.6(9) . .
C6 C7 H7A 109.5 . .
C6 C7 H7B 109.5 . .
C6 C7 H7C 109.5 . .
H7A C7 H7B 109.5 . .
H7A C7 H7C 109.5 . .
H7B C7 H7C 109.5 . .
N5 C15 H15 118.8 . .
N5 C15 C16 122.5(10) . .
C16 C15 H15 118.8 . .
C15 C16 H16 120.3 . .
C15 C16 C17 119.5(11) . .
C17 C16 H16 120.3 . .
C16 C17 H17 121.1 . .
C16 C17 C18 117.9(10) . .
C18 C17 H17 121.1 . .
C17 C18 H18 119.5 . .
C19 C18 C17 121.1(10) . .
C19 C18 H18 119.5 . .
N5 C19 C18 120.2(11) . .
N5 C19 C20 116.5(9) . .
C18 C19 C20 123.2(9) . .
N6 C20 C19 108.7(8) . .
N6 C20 C21 127.9(10) . .
C19 C20 C21 123.4(10) . .
C20 C21 H21A 109.5 . .
C20 C21 H21B 109.5 . .
C20 C21 H21C 109.5 . .
H21A C21 H21B 109.5 . .
H21A C21 H21C 109.5 . .
H21B C21 H21C 109.5 . .
N7 C22 H22 118.1 . .
N7 C22 C23 123.8(13) . .
C23 C22 H22 118.1 . .
C22 C23 H23 120.7 . .
C24 C23 C22 118.7(14) . .
C24 C23 H23 120.7 . .
C23 C24 H24 121.2 . .
C25 C24 C23 117.5(13) . .
C25 C24 H24 121.2 . .
C24 C25 H25 119.9 . .
C26 C25 C24 120.1(14) . .
C26 C25 H25 119.9 . .
N7 C26 C25 123.5(12) . .
N7 C26 C27 115.9(10) . .
C25 C26 C27 120.6(12) . .
N8 C27 C26 116.3(10) . .
N8 C27 C28 122.1(12) . .
C26 C27 C28 121.5(11) . .
C27 C28 H28A 109.5 . .
C27 C28 H28B 109.5 . .
C27 C28 H28C 109.5 . .
H28A C28 H28B 109.5 . .
H28A C28 H28C 109.5 . .
H28B C28 H28C 109.5 . .
N9 C29 S1 178.3(11) . .
N10 C30 S2 178.8(12) . .

loop_
_geom_bond_atom_site_label_1
_geom_bond_atom_site_label_2
_geom_bond_distance
_geom_bond_site_symmetry_2
Dy2 O7 2.346(7) .
Dy2 O6 2.472(7) .
Dy2 O6 2.421(7) 2_576
Dy2 O5 2.310(7) .
Dy2 N17 2.726(8) .
Dy2 N18 2.650(9) .
Dy2 N19 2.382(9) .
Dy2 N20 2.407(10) .
Fe2 N13 1.963(9) .
Fe2 N14 1.940(8) .
Fe2 N15 1.969(9) .
Fe2 N16 1.915(9) .
Fe2 N11 1.977(9) .
Fe2 N12 1.927(9) .
S3 C59 1.623(11) .
S4 C60 1.636(13) .
O7 N14 1.356(10) .
O6 N16 1.359(11) .
O5 N12 1.333(11) .
O8 H8 0.8400 .
O8 N18 1.382(11) .
N13 C38 1.346(14) .
N13 C42 1.361(13) .
N14 C43 1.271(13) .
N15 C45 1.349(14) .
N15 C49 1.375(14) .
N16 C50 1.289(13) .
N11 C31 1.342(14) .
N11 C35 1.365(14) .
N12 C36 1.300(14) .
N17 C52 1.334(13) .
N17 C56 1.314(14) .
N18 C57 1.296(13) .
N19 C59 1.171(14) .
N20 C60 1.153(15) .
C38 H38 0.9500 .
C38 C39 1.412(16) .
C39 H39 0.9500 .
C39 C40 1.370(17) .
C40 H40 0.9500 .
C40 C41 1.414(16) .
C41 H41 0.9500 .
C41 C42 1.381(15) .
C42 C43 1.449(15) .
C43 C44 1.503(15) .
C44 H44A 0.9800 .
C44 H44B 0.9800 .
C44 H44C 0.9800 .
C45 H45 0.9500 .
C45 C46 1.399(16) .
C46 H46 0.9500 .
C46 C47 1.384(17) .
C47 H47 0.9500 .
C47 C48 1.389(16) .
C48 H48 0.9500 .
C48 C49 1.357(14) .
C49 C50 1.463(15) .
C50 C51 1.484(15) .
C51 H51A 0.9800 .
C51 H51B 0.9800 .
C51 H51C 0.9800 .
C31 H31 0.9500 .
C31 C32 1.374(17) .
C32 H32 0.9500 .
C32 C33 1.414(17) .
C33 H33 0.9500 .
C33 C34 1.370(17) .
C34 H34 0.9500 .
C34 C35 1.381(16) .
C35 C36 1.444(15) .
C36 C37 1.506(15) .
C37 H37A 0.9800 .
C37 H37B 0.9800 .
C37 H37C 0.9800 .
C52 H52 0.9500 .
C52 C53 1.398(14) .
C53 H53 0.9500 .
C53 C54 1.370(17) .
C54 H54 0.9500 .
C54 C55 1.383(16) .
C55 H55 0.9500 .
C55 C56 1.410(15) .
C56 C57 1.528(16) .
C57 C58 1.497(15) .
C58 H58A 0.9800 .
C58 H58B 0.9800 .
C58 H58C 0.9800 .
Dy1 O1 2.346(7) .
Dy1 O3 2.283(7) .
Dy1 O2 2.406(7) 2_667
Dy1 O2 2.445(7) .
Dy1 N7 2.705(9) .
Dy1 N8 2.610(9) .
Dy1 N9 2.417(8) .
Dy1 N10 2.407(11) .
Fe1 N1 1.969(8) .
Fe1 N2 1.906(9) .
Fe1 N3 1.976(9) .
Fe1 N4 1.934(8) .
Fe1 N5 1.985(8) .
Fe1 N6 1.874(8) .
S1 C29 1.637(12) .
S2 C30 1.636(12) .
O1 N2 1.341(10) .
O3 N4 1.335(11) .
O2 N6 1.370(11) .
O4 H4 0.8400 .
O4 N8 1.396(12) .
N1 C8 1.360(13) .
N1 C12 1.355(13) .
N2 C13 1.323(13) .
N3 C1 1.340(13) .
N3 C5 1.383(13) .
N4 C6 1.289(13) .
N5 C15 1.362(14) .
N5 C19 1.374(12) .
N6 C20 1.356(14) .
N7 C22 1.333(16) .
N7 C26 1.345(15) .
N8 C27 1.299(14) .
N9 C29 1.163(14) .
N10 C30 1.149(15) .
C8 H8A 0.9500 .
C8 C9 1.393(16) .
C9 H9 0.9500 .
C9 C10 1.390(16) .
C10 H10 0.9500 .
C10 C11 1.396(16) .
C11 H11 0.9500 .
C11 C12 1.391(15) .
C12 C13 1.442(14) .
C13 C14 1.491(14) .
C14 H14A 0.9800 .
C14 H14B 0.9800 .
C14 H14C 0.9800 .
C1 H1 0.9500 .
C1 C2 1.403(15) .
C2 H2 0.9500 .
C2 C3 1.385(15) .
C3 H3 0.9500 .
C3 C4 1.378(15) .
C4 H4A 0.9500 .
C4 C5 1.390(14) .
C5 C6 1.472(14) .
C6 C7 1.464(13) .
C7 H7A 0.9800 .
C7 H7B 0.9800 .
C7 H7C 0.9800 .
C15 H15 0.9500 .
C15 C16 1.382(15) .
C16 H16 0.9500 .
C16 C17 1.394(15) .
C17 H17 0.9500 .
C17 C18 1.399(16) .
C18 H18 0.9500 .
C18 C19 1.388(15) .
C19 C20 1.456(16) .
C20 C21 1.466(13) .
C21 H21A 0.9800 .
C21 H21B 0.9800 .
C21 H21C 0.9800 .
C22 H22 0.9500 .
C22 C23 1.387(17) .
C23 H23 0.9500 .
C23 C24 1.39(2) .
C24 H24 0.9500 .
C24 C25 1.37(2) .
C25 H25 0.9500 .
C25 C26 1.360(17) .
C26 C27 1.468(16) .
C27 C28 1.518(17) .
C28 H28A 0.9800 .
C28 H28B 0.9800 .
C28 H28C 0.9800 .

loop_
_geom_torsion_atom_site_label_1
_geom_torsion_atom_site_label_2
_geom_torsion_atom_site_label_3
_geom_torsion_atom_site_label_4
_geom_torsion
_geom_torsion_site_symmetry_1
Dy2 O7 N14 Fe2 45.9(9) .
Dy2 O7 N14 C43 -139.1(8) .
Dy2 O6 N16 Fe2 -108.3(6) 2_576
Dy2 O6 N16 Fe2 60.1(7) .
Dy2 O6 N16 C50 80.7(10) 2_576
Dy2 O6 N16 C50 -110.9(8) .
Dy2 O5 N12 Fe2 55.1(8) .
Dy2 O5 N12 C36 -124.9(8) .
Dy2 N17 C52 C53 177.4(8) .
Dy2 N17 C56 C55 -179.2(8) .
Dy2 N17 C56 C57 -2.6(12) .
Dy2 N18 C57 C56 9.7(14) .
Dy2 N18 C57 C58 -170.1(8) .
Fe2 N13 C38 C39 178.3(8) .
Fe2 N13 C42 C41 -178.1(8) .
Fe2 N13 C42 C43 7.2(11) .
Fe2 N14 C43 C42 -15.4(12) .
Fe2 N14 C43 C44 164.9(8) .
Fe2 N15 C45 C46 -180.0(7) .
Fe2 N15 C49 C48 -178.5(8) .
Fe2 N15 C49 C50 -0.1(10) .
Fe2 N16 C50 C49 8.9(11) .
Fe2 N16 C50 C51 -172.6(8) .
Fe2 N11 C31 C32 175.4(9) .
Fe2 N11 C35 C34 -174.2(9) .
Fe2 N11 C35 C36 6.6(11) .
Fe2 N12 C36 C35 -6.4(12) .
Fe2 N12 C36 C37 178.2(9) .
O7 N14 C43 C42 169.5(9) .
O7 N14 C43 C44 -10.3(16) .
O6 N16 C50 C49 180.0(8) .
O6 N16 C50 C51 -1.5(14) .
O5 N12 C36 C35 173.6(8) .
O5 N12 C36 C37 -1.8(15) .
O8 N18 C57 C56 -179.6(8) .
O8 N18 C57 C58 0.7(16) .
N13 C38 C39 C40 -0.5(18) .
N13 C42 C43 N14 5.0(14) .
N13 C42 C43 C44 -175.3(10) .
N15 C45 C46 C47 -0.6(15) .
N15 C49 C50 N16 -5.4(12) .
N15 C49 C50 C51 176.1(9) .
N11 C31 C32 C33 -1.1(18) .
N11 C35 C36 N12 -0.4(14) .
N11 C35 C36 C37 175.2(10) .
N17 C52 C53 C54 0.6(17) .
N17 C56 C57 N18 -4.1(14) .
N17 C56 C57 C58 175.7(10) .
C38 N13 C42 C41 0.1(15) .
C38 N13 C42 C43 -174.6(9) .
C38 C39 C40 C41 0.1(18) .
C39 C40 C41 C42 0.4(18) .
C40 C41 C42 N13 -0.5(17) .
C40 C41 C42 C43 173.6(10) .
C41 C42 C43 N14 -169.6(11) .
C41 C42 C43 C44 10.2(17) .
C42 N13 C38 C39 0.4(16) .
C45 N15 C49 C48 2.5(15) .
C45 N15 C49 C50 -179.1(8) .
C45 C46 C47 C48 1.0(15) .
C46 C47 C48 C49 0.3(15) .
C47 C48 C49 N15 -2.1(16) .
C47 C48 C49 C50 179.7(9) .
C48 C49 C50 N16 173.0(10) .
C48 C49 C50 C51 -5.6(15) .
C49 N15 C45 C46 -1.1(14) .
C31 N11 C35 C34 4.0(16) .
C31 N11 C35 C36 -175.1(9) .
C31 C32 C33 C34 3.2(18) .
C32 C33 C34 C35 -1.7(18) .
C33 C34 C35 N11 -1.9(18) .
C33 C34 C35 C36 177.2(11) .
C34 C35 C36 N12 -179.5(10) .
C34 C35 C36 C37 -3.9(17) .
C35 N11 C31 C32 -2.5(16) .
C52 N17 C56 C55 -3.2(15) .
C52 N17 C56 C57 173.5(9) .
C52 C53 C54 C55 -0.9(16) .
C53 C54 C55 C56 -0.7(16) .
C54 C55 C56 N17 2.9(16) .
C54 C55 C56 C57 -173.8(10) .
C55 C56 C57 N18 172.9(10) .
C55 C56 C57 C58 -7.4(15) .
C56 N17 C52 C53 1.4(15) .
Dy1 O1 N2 Fe1 -43.0(9) .
Dy1 O1 N2 C13 143.5(7) .
Dy1 O3 N4 Fe1 -49.6(9) .
Dy1 O3 N4 C6 125.9(8) .
Dy1 O2 N6 Fe1 -60.5(7) .
Dy1 O2 N6 Fe1 105.5(7) 2_667
Dy1 O2 N6 C20 111.5(7) .
Dy1 O2 N6 C20 -82.5(9) 2_667
Dy1 N7 C22 C23 -179.6(12) .
Dy1 N7 C26 C25 -178.2(11) .
Dy1 N7 C26 C27 1.0(15) .
Dy1 N8 C27 C26 -5.3(17) .
Dy1 N8 C27 C28 176.6(10) .
Fe1 N1 C8 C9 -173.6(8) .
Fe1 N1 C12 C11 173.3(8) .
Fe1 N1 C12 C13 -11.5(11) .
Fe1 N2 C13 C12 18.9(11) .
Fe1 N2 C13 C14 -163.0(8) .
Fe1 N3 C1 C2 -167.4(8) .
Fe1 N3 C5 C4 168.3(8) .
Fe1 N3 C5 C6 -12.4(11) .
Fe1 N4 C6 C5 -1.3(12) .
Fe1 N4 C6 C7 175.9(8) .
Fe1 N5 C15 C16 179.8(7) .
Fe1 N5 C19 C18 179.1(8) .
Fe1 N5 C19 C20 1.1(11) .
Fe1 N6 C20 C19 -7.2(11) .
Fe1 N6 C20 C21 174.1(8) .
O1 N2 C13 C12 -167.1(8) .
O1 N2 C13 C14 11.0(14) .
O3 N4 C6 C5 -177.0(8) .
O3 N4 C6 C7 0.2(16) .
O2 N6 C20 C19 -179.4(7) .
O2 N6 C20 C21 1.9(14) .
O4 N8 C27 C26 177.9(11) .
O4 N8 C27 C28 -0.2(18) .
N1 Fe1 N6 O2 -86.3(7) .
N1 Fe1 N6 C20 102.2(8) .
N1 C8 C9 C10 1.2(17) .
N1 C12 C13 N2 -4.1(13) .
N1 C12 C13 C14 178.0(10) .
N2 Fe1 N6 O2 -6.3(7) .
N2 Fe1 N6 C20 -177.8(8) .
N3 Fe1 N6 O2 130.2(17) .
N3 Fe1 N6 C20 -41(2) .
N3 C1 C2 C3 0.7(17) .
N3 C5 C6 N4 9.1(13) .
N3 C5 C6 C7 -168.4(9) .
N4 Fe1 N6 O2 83.9(7) .
N4 Fe1 N6 C20 -87.6(8) .
N5 Fe1 N6 O2 177.9(7) .
N5 Fe1 N6 C20 6.4(7) .
N5 C15 C16 C17 1.3(15) .
N5 C19 C20 N6 3.5(12) .
N5 C19 C20 C21 -177.7(9) .
N7 C22 C23 C24 1(3) .
N7 C26 C27 N8 2.6(17) .
N7 C26 C27 C28 -179.4(12) .
C8 N1 C12 C11 -1.5(15) .
C8 N1 C12 C13 173.8(9) .
C8 C9 C10 C11 -1.7(18) .
C9 C10 C11 C12 0.6(17) .
C10 C11 C12 N1 1.0(16) .
C10 C11 C12 C13 -173.7(10) .
C11 C12 C13 N2 171.0(10) .
C11 C12 C13 C14 -7.0(17) .
C12 N1 C8 C9 0.4(16) .
C1 N3 C5 C4 -2.6(15) .
C1 N3 C5 C6 176.7(9) .
C1 C2 C3 C4 -2.7(16) .
C2 C3 C4 C5 2.1(17) .
C3 C4 C5 N3 0.6(17) .
C3 C4 C5 C6 -178.6(10) .
C4 C5 C6 N4 -171.6(10) .
C4 C5 C6 C7 10.9(16) .
C5 N3 C1 C2 1.9(15) .
C15 N5 C19 C18 -1.5(14) .
C15 N5 C19 C20 -179.5(8) .
C15 C16 C17 C18 -2.0(15) .
C16 C17 C18 C19 1.0(15) .
C17 C18 C19 N5 0.8(15) .
C17 C18 C19 C20 178.6(10) .
C18 C19 C20 N6 -174.4(9) .
C18 C19 C20 C21 4.4(16) .
C19 N5 C15 C16 0.5(14) .
C22 N7 C26 C25 5.6(19) .
C22 N7 C26 C27 -175.3(12) .
C22 C23 C24 C25 0(3) .
C23 C24 C25 C26 2(3) .
C24 C25 C26 N7 -5(2) .
C24 C25 C26 C27 175.7(16) .
C25 C26 C27 N8 -178.3(14) .
C25 C26 C27 C28 0(2) .
C26 N7 C22 C23 -3(2) .

loop_
_platon_squeeze_void_nr
_platon_squeeze_void_average_x
_platon_squeeze_void_average_y
_platon_squeeze_void_average_z
_platon_squeeze_void_volume
_platon_squeeze_void_count_electrons
_platon_squeeze_void_content
1 0.000 0.000 0.000 161 12 ' '
2 0.500 0.500 0.500 160 13 ' '
